data_4334656
loop_
_publ_author_name
'Li-Yi Zhang'
'Liang-Jin Xu'
'Xu Zhang'
'Jin-Yun Wang'
'Jia Li'
'Zhong-Ning Chen'

_publ_section_title
;
 Spectroscopic and Phosphorescent Modulation in Triphosphine-Supported
 PtAg2 Heterotrinuclear Alkynyl Complexes
;
_journal_name_full 'Inorganic Chemistry'
_journal_page_first 5167
_journal_page_last 5175
_journal_paper_doi 10.1021/ic4000457
_journal_volume 52
_journal_year 2013
_chemical_formula_sum 'C98 H106 Ag2 Cl2 N2 O16 P6 Pt'
_chemical_formula_weight 2235.40
_chemical_name_systematic
; 
 ? 
;
_space_group_IT_number 14
_symmetry_cell_setting monoclinic
_symmetry_space_group_name_Hall '-P 2yn'
_symmetry_space_group_name_H-M 'P 1 21/n 1'
_atom_sites_solution_hydrogens geom
_atom_sites_solution_primary direct
_atom_sites_solution_secondary difmap
_audit_creation_method SHELXL-97
_cell_angle_alpha 90.00
_cell_angle_beta 111.669(4)
_cell_angle_gamma 90.00
_cell_formula_units_Z 2
_cell_length_a 12.908(3)
_cell_length_b 27.768(7)
_cell_length_c 15.394(3)
_cell_measurement_temperature 293(2)
_cell_volume 5128(2)
_computing_structure_refinement 'SHELXL-97 (Sheldrick, 1997)'
_computing_structure_solution 'SHELXS-97 (Sheldrick, 1990)'
_diffrn_ambient_temperature 293(2)
_diffrn_measured_fraction_theta_full 0.993
_diffrn_measured_fraction_theta_max 0.993
_diffrn_radiation_monochromator graphite
_diffrn_radiation_source 'fine-focus sealed tube'
_diffrn_radiation_type MoK\a
_diffrn_radiation_wavelength 0.71073
_diffrn_reflns_av_R_equivalents 0.0815
_diffrn_reflns_av_sigmaI/netI 0.0767
_diffrn_reflns_limit_h_max 15
_diffrn_reflns_limit_h_min -15
_diffrn_reflns_limit_k_max 33
_diffrn_reflns_limit_k_min -33
_diffrn_reflns_limit_l_max 18
_diffrn_reflns_limit_l_min -17
_diffrn_reflns_number 40697
_diffrn_reflns_theta_full 25.01
_diffrn_reflns_theta_max 25.01
_diffrn_reflns_theta_min 2.69
_exptl_absorpt_coefficient_mu 1.946
_exptl_absorpt_correction_T_max 0.5810
_exptl_absorpt_correction_T_min 0.3939
_exptl_absorpt_correction_type multi-scan
_exptl_crystal_colour Green
_exptl_crystal_density_diffrn 1.448
_exptl_crystal_description Block
_exptl_crystal_F_000 2264
_exptl_crystal_size_max 0.40
_exptl_crystal_size_mid 0.30
_exptl_crystal_size_min 0.20
_refine_diff_density_max 2.044
_refine_diff_density_min -0.984
_refine_diff_density_rms 0.124
_refine_ls_extinction_method none
_refine_ls_goodness_of_fit_ref 1.064
_refine_ls_hydrogen_treatment constr
_refine_ls_matrix_type full
_refine_ls_number_parameters 550
_refine_ls_number_reflns 8982
_refine_ls_number_restraints 0
_refine_ls_restrained_S_all 1.064
_refine_ls_R_factor_all 0.0632
_refine_ls_R_factor_gt 0.0465
_refine_ls_shift/su_max 0.001
_refine_ls_shift/su_mean 0.000
_refine_ls_structure_factor_coef Fsqd
_refine_ls_weighting_details 'calc w=1/[\s^2^(Fo^2^)+(0.0304P)^2^+0.0000P] where P=(Fo^2^+2Fc^2^)/3'
_refine_ls_weighting_scheme calc
_refine_ls_wR_factor_gt 0.0880
_refine_ls_wR_factor_ref 0.0955
_reflns_number_gt 7798
_reflns_number_total 8982
_reflns_threshold_expression >2sigma(I)
_cod_data_source_file ic4000457_si_002_09.cif
_cod_data_source_block 9(MeCN)2
_cod_original_cell_volume 5127.6(19)
_cod_database_code 4334656

loop_
_symmetry_equiv_pos_as_xyz
'x, y, z'
'-x+1/2, y+1/2, -z+1/2'
'-x, -y, -z'
'x-1/2, -y-1/2, z-1/2'

loop_
_atom_site_label
_atom_site_type_symbol
_atom_site_fract_x
_atom_site_fract_y
_atom_site_fract_z
_atom_site_U_iso_or_equiv
_atom_site_adp_type
_atom_site_occupancy
_atom_site_symmetry_multiplicity
_atom_site_calc_flag
_atom_site_refinement_flags
Pt1 Pt 0.5000 0.5000 0.0000 0.03199(8) Uani 1 2 d S
Ag1 Ag 0.60939(3) 0.399837(14) 0.04116(3) 0.05121(12) Uani 1 1 d .
P1 P 0.52441(11) 0.38155(4) -0.12708(9) 0.0419(3) Uani 1 1 d .
P2 P 0.40287(10) 0.47905(4) -0.15367(8) 0.0358(3) Uani 1 1 d .
P3 P 0.76069(11) 0.43900(5) 0.16586(10) 0.0494(3) Uani 1 1 d .
N1 N 0.5980(6) 0.3167(2) 0.0946(4) 0.0950(19) Uani 1 1 d .
C1 C 0.3920(4) 0.41408(15) -0.1768(3) 0.0406(11) Uani 1 1 d .
H1A H 0.3398 0.4005 -0.1517 0.049 Uiso 1 1 calc R
H1B H 0.3618 0.4090 -0.2439 0.049 Uiso 1 1 calc R
C2 C 0.7410(4) 0.50355(16) 0.1791(4) 0.0469(13) Uani 1 1 d .
H2A H 0.7854 0.5129 0.2427 0.056 Uiso 1 1 calc R
H2B H 0.7689 0.5212 0.1378 0.056 Uiso 1 1 calc R
C3 C 0.6015(5) 0.39546(17) -0.2012(4) 0.0518(13) Uani 1 1 d .
C4 C 0.7136(5) 0.4068(2) -0.1591(5) 0.082(2) Uani 1 1 d .
H4A H 0.7498 0.3800 -0.1189 0.098 Uiso 1 1 calc R
H4B H 0.7194 0.4343 -0.1188 0.098 Uiso 1 1 calc R
C5 C 0.7758(7) 0.4173(3) -0.2147(7) 0.099(3) Uani 1 1 d .
H5A H 0.8513 0.4245 -0.1867 0.119 Uiso 1 1 calc R
C6 C 0.7254(9) 0.4170(3) -0.3097(7) 0.105(3) Uani 1 1 d .
H6A H 0.7670 0.4240 -0.3462 0.126 Uiso 1 1 calc R
C7 C 0.6163(7) 0.4065(2) -0.3513(5) 0.089(2) Uani 1 1 d .
H7A H 0.5830 0.4066 -0.4162 0.107 Uiso 1 1 calc R
C8 C 0.5533(6) 0.39570(19) -0.2976(4) 0.0680(17) Uani 1 1 d .
H8A H 0.4779 0.3886 -0.3269 0.082 Uiso 1 1 calc R
C9 C 0.4821(4) 0.31903(17) -0.1570(3) 0.0483(12) Uani 1 1 d .
C10 C 0.5564(6) 0.2871(2) -0.1692(5) 0.088(2) Uani 1 1 d .
H10A H 0.6252 0.2982 -0.1672 0.106 Uiso 1 1 calc R
C11 C 0.5306(8) 0.2385(2) -0.1845(6) 0.116(3) Uani 1 1 d .
H11A H 0.5820 0.2173 -0.1928 0.139 Uiso 1 1 calc R
C12 C 0.4328(8) 0.2222(2) -0.1874(6) 0.109(3) Uani 1 1 d .
H12A H 0.4157 0.1897 -0.1974 0.130 Uiso 1 1 calc R
C13 C 0.3577(7) 0.2531(2) -0.1756(6) 0.110(3) Uani 1 1 d .
H13A H 0.2893 0.2415 -0.1778 0.132 Uiso 1 1 calc R
C14 C 0.3816(6) 0.3018(2) -0.1605(5) 0.087(2) Uani 1 1 d .
H14A H 0.3293 0.3226 -0.1527 0.104 Uiso 1 1 calc R
C15 C 0.4428(5) 0.50263(15) -0.2473(3) 0.0444(12) Uani 1 1 d .
C16 C 0.3657(6) 0.5041(2) -0.3384(4) 0.0646(17) Uani 1 1 d .
H16A H 0.2923 0.4948 -0.3511 0.078 Uiso 1 1 calc R
C17 C 0.3977(7) 0.5192(3) -0.4103(4) 0.088(2) Uani 1 1 d .
H17A H 0.3455 0.5207 -0.4710 0.106 Uiso 1 1 calc R
C18 C 0.5051(8) 0.5318(2) -0.3925(5) 0.086(2) Uani 1 1 d .
H18A H 0.5260 0.5416 -0.4415 0.104 Uiso 1 1 calc R
C19 C 0.5829(6) 0.5304(2) -0.3036(5) 0.0755(19) Uani 1 1 d .
H19A H 0.6562 0.5395 -0.2921 0.091 Uiso 1 1 calc R
C20 C 0.5518(5) 0.51512(17) -0.2299(4) 0.0544(14) Uani 1 1 d .
H20A H 0.6047 0.5134 -0.1695 0.065 Uiso 1 1 calc R
C21 C 0.8929(5) 0.4344(2) 0.1498(4) 0.0680(17) Uani 1 1 d .
C22 C 0.9576(8) 0.4695(3) 0.1499(9) 0.194(6) Uani 1 1 d .
H22A H 0.9383 0.5006 0.1602 0.233 Uiso 1 1 calc R
C23 C 1.0573(9) 0.4615(5) 0.1346(13) 0.294(11) Uani 1 1 d .
H23A H 1.1005 0.4877 0.1310 0.353 Uiso 1 1 calc R
C24 C 1.0900(8) 0.4182(5) 0.1254(10) 0.178(6) Uani 1 1 d .
C25 C 1.0222(9) 0.3810(5) 0.1214(9) 0.181(5) Uani 1 1 d .
H25A H 1.0416 0.3502 0.1094 0.217 Uiso 1 1 calc R
C26 C 0.9240(7) 0.3885(3) 0.1351(6) 0.125(3) Uani 1 1 d .
H26A H 0.8784 0.3625 0.1345 0.150 Uiso 1 1 calc R
C27 C 0.7938(5) 0.4156(2) 0.2836(4) 0.0615(16) Uani 1 1 d .
C28 C 0.8848(6) 0.4334(3) 0.3576(5) 0.090(2) Uani 1 1 d .
H28A H 0.9314 0.4562 0.3468 0.107 Uiso 1 1 calc R
C29 C 0.9053(8) 0.4172(4) 0.4466(6) 0.116(3) Uani 1 1 d .
H29A H 0.9652 0.4298 0.4960 0.139 Uiso 1 1 calc R
C30 C 0.8414(9) 0.3837(4) 0.4639(6) 0.122(4) Uani 1 1 d .
H30A H 0.8576 0.3729 0.5246 0.147 Uiso 1 1 calc R
C31 C 0.7518(8) 0.3653(3) 0.3920(6) 0.105(3) Uani 1 1 d .
H31A H 0.7075 0.3419 0.4044 0.125 Uiso 1 1 calc R
C32 C 0.7262(6) 0.3812(2) 0.3003(5) 0.080(2) Uani 1 1 d .
H32A H 0.6651 0.3689 0.2516 0.096 Uiso 1 1 calc R
C33 C 0.4273(4) 0.44290(17) 0.0327(3) 0.0392(11) Uani 1 1 d .
C34 C 0.3838(4) 0.40792(17) 0.0511(3) 0.0436(12) Uani 1 1 d .
C35 C 0.3338(4) 0.36768(17) 0.0806(4) 0.0483(13) Uani 1 1 d .
C36 C 0.2434(5) 0.34342(18) 0.0179(4) 0.0570(14) Uani 1 1 d .
H36A H 0.2142 0.3524 -0.0447 0.068 Uiso 1 1 calc R
C37 C 0.1972(5) 0.3057(2) 0.0496(5) 0.0666(16) Uani 1 1 d .
C38 C 0.2396(5) 0.2912(2) 0.1417(5) 0.0665(17) Uani 1 1 d .
C39 C 0.3300(5) 0.3159(2) 0.2043(4) 0.0630(16) Uani 1 1 d .
C40 C 0.3774(4) 0.35380(18) 0.1739(4) 0.0544(14) Uani 1 1 d .
H40A H 0.4385 0.3700 0.2159 0.065 Uiso 1 1 calc R
C41 C 0.0518(8) 0.2971(3) -0.0987(7) 0.160(4) Uani 1 1 d .
H41A H -0.0111 0.2769 -0.1305 0.240 Uiso 1 1 calc R
H41B H 0.1022 0.2967 -0.1315 0.240 Uiso 1 1 calc R
H41C H 0.0267 0.3295 -0.0966 0.240 Uiso 1 1 calc R
C42 C 0.2273(8) 0.2094(3) 0.1690(7) 0.137(4) Uani 1 1 d .
H42A H 0.1898 0.1870 0.1948 0.206 Uiso 1 1 calc R
H42B H 0.3061 0.2082 0.2043 0.206 Uiso 1 1 calc R
H42C H 0.2131 0.2011 0.1051 0.206 Uiso 1 1 calc R
C43 C 0.4446(9) 0.3278(3) 0.3627(6) 0.154(4) Uani 1 1 d .
H43A H 0.4614 0.3131 0.4228 0.232 Uiso 1 1 calc R
H43B H 0.4165 0.3597 0.3633 0.232 Uiso 1 1 calc R
H43C H 0.5111 0.3293 0.3487 0.232 Uiso 1 1 calc R
C44 C 0.5574(7) 0.2813(2) 0.0926(5) 0.089(2) Uani 1 1 d .
C45 C 0.5008(9) 0.2363(3) 0.0889(7) 0.170(5) Uani 1 1 d .
H45A H 0.5118 0.2260 0.1512 0.255 Uiso 1 1 calc R
H45B H 0.5304 0.2125 0.0592 0.255 Uiso 1 1 calc R
H45C H 0.4226 0.2404 0.0539 0.255 Uiso 1 1 calc R
O1 O 0.1074(4) 0.27987(17) -0.0062(4) 0.1043(17) Uani 1 1 d .
O2 O 0.1882(4) 0.25586(16) 0.1731(4) 0.0954(16) Uani 1 1 d .
O3 O 0.3643(5) 0.30030(17) 0.2945(4) 0.0984(16) Uani 1 1 d .
Cl1 Cl 0.56138(15) 0.10660(7) 0.22310(12) 0.0773(5) Uani 1 1 d .
O5 O 0.4702(4) 0.13797(19) 0.1951(4) 0.1149(18) Uani 1 1 d .
O6 O 0.6056(6) 0.0960(2) 0.3173(3) 0.149(3) Uani 1 1 d .
O4 O 0.5367(10) 0.0658(3) 0.1772(5) 0.279(7) Uani 1 1 d .
O7 O 0.6391(6) 0.1263(4) 0.2017(8) 0.299(7) Uani 1 1 d .
O8 O 0.2918(8) 0.3371(4) 0.5079(7) 0.206(4) Uiso 1 1 d .
C49 C 0.3558(10) 0.2565(5) 0.5455(8) 0.220(6) Uiso 1 1 d .
H49A H 0.3538 0.2322 0.5894 0.330 Uiso 1 1 calc R
H49B H 0.4314 0.2666 0.5599 0.330 Uiso 1 1 calc R
H49C H 0.3265 0.2434 0.4834 0.330 Uiso 1 1 calc R
C48 C 0.2900(13) 0.2967(7) 0.5514(11) 0.257(8) Uiso 1 1 d .
H48A H 0.2130 0.2860 0.5294 0.308 Uiso 1 1 calc R
H48B H 0.3110 0.3044 0.6172 0.308 Uiso 1 1 calc R
C47 C 0.2120(12) 0.4092(6) 0.4335(11) 0.258(8) Uiso 1 1 d .
H47A H 0.1588 0.4327 0.4366 0.387 Uiso 1 1 calc R
H47B H 0.1883 0.3962 0.3715 0.387 Uiso 1 1 calc R
H47C H 0.2835 0.4243 0.4489 0.387 Uiso 1 1 calc R
C46 C 0.2195(16) 0.3744(7) 0.4934(13) 0.287(9) Uiso 1 1 d .
H46A H 0.1457 0.3604 0.4755 0.344 Uiso 1 1 calc R
H46B H 0.2354 0.3896 0.5537 0.344 Uiso 1 1 calc R

loop_
_atom_site_aniso_label
_atom_site_aniso_U_11
_atom_site_aniso_U_22
_atom_site_aniso_U_33
_atom_site_aniso_U_23
_atom_site_aniso_U_13
_atom_site_aniso_U_12
Pt1 0.03836(16) 0.02525(13) 0.03400(15) 0.00191(9) 0.01527(12) -0.00015(10)
Ag1 0.0553(3) 0.0414(2) 0.0484(2) -0.00282(17) 0.0091(2) 0.00669(18)
P1 0.0487(8) 0.0324(6) 0.0443(8) -0.0021(5) 0.0168(6) 0.0030(6)
P2 0.0420(7) 0.0312(6) 0.0340(7) -0.0004(5) 0.0138(6) 0.0028(5)
P3 0.0458(8) 0.0451(8) 0.0481(8) -0.0054(6) 0.0066(7) 0.0115(6)
N1 0.139(6) 0.055(4) 0.091(5) 0.011(3) 0.043(4) 0.001(4)
C1 0.044(3) 0.034(3) 0.041(3) -0.010(2) 0.012(2) 0.000(2)
C2 0.045(3) 0.042(3) 0.053(3) -0.006(2) 0.018(3) -0.002(2)
C3 0.063(4) 0.035(3) 0.069(4) 0.002(2) 0.038(3) 0.007(2)
C4 0.081(5) 0.049(4) 0.132(7) -0.001(4) 0.059(5) 0.008(3)
C5 0.087(6) 0.079(5) 0.166(9) 0.003(5) 0.088(6) -0.005(4)
C6 0.142(8) 0.076(5) 0.148(9) 0.032(5) 0.112(8) 0.030(5)
C7 0.129(7) 0.079(5) 0.088(6) 0.024(4) 0.073(6) 0.040(5)
C8 0.092(5) 0.056(4) 0.068(4) 0.008(3) 0.042(4) 0.027(3)
C9 0.063(3) 0.036(3) 0.047(3) -0.003(2) 0.021(3) 0.001(2)
C10 0.106(5) 0.043(4) 0.135(7) -0.004(4) 0.067(5) 0.007(4)
C11 0.167(9) 0.043(4) 0.173(9) -0.017(5) 0.104(7) 0.005(5)
C12 0.174(9) 0.037(4) 0.135(7) -0.021(4) 0.081(7) -0.025(5)
C13 0.126(7) 0.047(4) 0.165(8) -0.012(5) 0.063(6) -0.031(4)
C14 0.088(5) 0.045(4) 0.140(7) -0.010(4) 0.058(5) -0.011(3)
C15 0.064(4) 0.034(3) 0.039(3) 0.0002(19) 0.023(3) 0.010(2)
C16 0.081(5) 0.067(4) 0.046(4) 0.004(3) 0.024(3) 0.023(3)
C17 0.125(7) 0.103(6) 0.040(4) 0.015(3) 0.036(4) 0.039(5)
C18 0.158(8) 0.063(4) 0.062(5) 0.013(3) 0.068(5) 0.014(5)
C19 0.115(6) 0.059(4) 0.079(5) -0.013(3) 0.067(5) -0.018(4)
C20 0.083(4) 0.041(3) 0.051(3) -0.005(2) 0.039(3) -0.004(3)
C21 0.049(4) 0.071(4) 0.076(4) -0.023(3) 0.013(3) 0.011(3)
C22 0.130(8) 0.095(7) 0.430(19) -0.101(10) 0.186(11) -0.025(6)
C23 0.151(10) 0.174(13) 0.64(3) -0.208(16) 0.247(16) -0.070(9)
C24 0.075(6) 0.164(11) 0.303(16) -0.122(11) 0.079(8) -0.004(7)
C25 0.121(9) 0.162(12) 0.275(15) -0.054(11) 0.091(10) 0.059(8)
C26 0.115(7) 0.093(6) 0.193(10) 0.007(6) 0.088(7) 0.049(5)
C27 0.069(4) 0.055(4) 0.048(3) -0.002(3) 0.007(3) 0.023(3)
C28 0.090(5) 0.098(6) 0.054(4) -0.002(4) -0.004(4) 0.031(4)
C29 0.107(7) 0.149(9) 0.060(6) 0.000(5) -0.005(5) 0.037(6)
C30 0.159(10) 0.135(9) 0.057(5) 0.028(6) 0.022(6) 0.078(7)
C31 0.156(8) 0.088(6) 0.076(6) 0.024(4) 0.050(6) 0.030(5)
C32 0.103(5) 0.063(4) 0.071(5) 0.009(3) 0.028(4) 0.027(4)
C33 0.044(3) 0.044(3) 0.035(3) 0.002(2) 0.021(2) -0.001(2)
C34 0.053(3) 0.037(3) 0.049(3) 0.001(2) 0.028(3) 0.001(2)
C35 0.059(3) 0.035(3) 0.066(4) 0.007(2) 0.039(3) 0.001(2)
C36 0.066(4) 0.045(3) 0.065(4) 0.002(3) 0.030(3) -0.015(3)
C37 0.069(4) 0.048(3) 0.088(5) 0.002(3) 0.036(4) -0.015(3)
C38 0.080(4) 0.040(3) 0.098(5) 0.014(3) 0.055(4) -0.003(3)
C39 0.087(5) 0.043(3) 0.071(4) 0.018(3) 0.045(4) 0.007(3)
C40 0.062(4) 0.039(3) 0.066(4) 0.009(3) 0.028(3) 0.000(2)
C41 0.160(9) 0.141(9) 0.130(9) 0.010(7) -0.005(7) -0.096(7)
C42 0.202(10) 0.052(5) 0.195(10) 0.024(5) 0.117(8) -0.017(6)
C43 0.240(12) 0.130(9) 0.071(6) 0.037(5) 0.032(7) -0.038(8)
C44 0.129(7) 0.049(4) 0.098(6) 0.011(4) 0.054(5) 0.006(4)
C45 0.227(12) 0.089(7) 0.234(13) 0.007(7) 0.132(10) -0.045(7)
O1 0.099(4) 0.077(3) 0.123(5) 0.010(3) 0.025(3) -0.045(3)
O2 0.113(4) 0.057(3) 0.147(5) 0.027(3) 0.084(4) -0.013(3)
O3 0.140(5) 0.073(3) 0.082(4) 0.029(3) 0.041(3) -0.012(3)
Cl1 0.0678(11) 0.0827(12) 0.0695(11) 0.0130(9) 0.0113(9) 0.0193(9)
O5 0.095(4) 0.114(4) 0.117(4) 0.032(3) 0.018(3) 0.036(3)
O6 0.225(7) 0.135(5) 0.055(3) 0.005(3) 0.015(4) 0.094(5)
O4 0.445(15) 0.127(6) 0.106(6) -0.039(5) -0.085(7) 0.140(8)
O7 0.096(5) 0.429(17) 0.393(15) 0.235(13) 0.115(8) 0.054(8)

loop_
_atom_type_symbol
_atom_type_description
_atom_type_scat_dispersion_real
_atom_type_scat_dispersion_imag
_atom_type_scat_source
C C 0.0033 0.0016 'International Tables Vol C Tables 4.2.6.8 and 6.1.1.4'
H H 0.0000 0.0000 'International Tables Vol C Tables 4.2.6.8 and 6.1.1.4'
N N 0.0061 0.0033 'International Tables Vol C Tables 4.2.6.8 and 6.1.1.4'
O O 0.0106 0.0060 'International Tables Vol C Tables 4.2.6.8 and 6.1.1.4'
P P 0.1023 0.0942 'International Tables Vol C Tables 4.2.6.8 and 6.1.1.4'
Cl Cl 0.1484 0.1585 'International Tables Vol C Tables 4.2.6.8 and 6.1.1.4'
Ag Ag -0.8971 1.1015 'International Tables Vol C Tables 4.2.6.8 and 6.1.1.4'
Pt Pt -1.7033 8.3905 'International Tables Vol C Tables 4.2.6.8 and 6.1.1.4'

loop_
_geom_angle_atom_site_label_1
_geom_angle_atom_site_label_2
_geom_angle_atom_site_label_3
_geom_angle
_geom_angle_site_symmetry_1
_geom_angle_site_symmetry_3
C33 Pt1 C33 180.000(1) 3_665 .
C33 Pt1 P2 86.00(13) 3_665 3_665
C33 Pt1 P2 94.00(13) . 3_665
C33 Pt1 P2 94.00(13) 3_665 .
C33 Pt1 P2 86.00(13) . .
P2 Pt1 P2 180.00(6) 3_665 .
C33 Pt1 Ag1 56.88(13) 3_665 3_665
C33 Pt1 Ag1 123.12(13) . 3_665
P2 Pt1 Ag1 91.01(3) 3_665 3_665
P2 Pt1 Ag1 88.99(3) . 3_665
C33 Pt1 Ag1 123.12(13) 3_665 .
C33 Pt1 Ag1 56.88(13) . .
P2 Pt1 Ag1 88.99(3) 3_665 .
P2 Pt1 Ag1 91.01(3) . .
Ag1 Pt1 Ag1 180.0 3_665 .
P3 Ag1 P1 146.93(5) . .
P3 Ag1 N1 106.49(15) . .
P1 Ag1 N1 95.70(14) . .
P3 Ag1 C33 106.37(11) . .
P1 Ag1 C33 89.93(10) . .
N1 Ag1 C33 106.41(18) . .
P3 Ag1 Pt1 86.11(3) . .
P1 Ag1 Pt1 88.71(3) . .
N1 Ag1 Pt1 146.40(15) . .
C33 Ag1 Pt1 40.15(10) . .
C3 P1 C9 103.1(2) . .
C3 P1 C1 106.0(2) . .
C9 P1 C1 102.6(2) . .
C3 P1 Ag1 118.9(2) . .
C9 P1 Ag1 115.86(17) . .
C1 P1 Ag1 108.78(15) . .
C2 P2 C15 107.4(2) 3_665 .
C2 P2 C1 102.8(2) 3_665 .
C15 P2 C1 102.9(2) . .
C2 P2 Pt1 106.23(17) 3_665 .
C15 P2 Pt1 121.02(18) . .
C1 P2 Pt1 114.89(15) . .
C21 P3 C27 102.9(3) . .
C21 P3 C2 105.1(3) . .
C27 P3 C2 103.2(2) . .
C21 P3 Ag1 112.45(19) . .
C27 P3 Ag1 116.8(2) . .
C2 P3 Ag1 114.93(17) . .
C44 N1 Ag1 154.6(7) . .
P1 C1 P2 114.3(2) . .
P2 C2 P3 114.1(3) 3_665 .
C8 C3 C4 118.7(5) . .
C8 C3 P1 122.9(5) . .
C4 C3 P1 118.3(5) . .
C3 C4 C5 119.7(7) . .
C6 C5 C4 119.9(8) . .
C7 C6 C5 120.8(7) . .
C6 C7 C8 120.2(8) . .
C3 C8 C7 120.6(7) . .
C14 C9 C10 118.1(5) . .
C14 C9 P1 122.3(4) . .
C10 C9 P1 119.4(4) . .
C9 C10 C11 121.1(7) . .
C12 C11 C10 120.1(7) . .
C11 C12 C13 120.0(7) . .
C12 C13 C14 120.9(7) . .
C9 C14 C13 119.8(7) . .
C20 C15 C16 119.3(5) . .
C20 C15 P2 120.3(4) . .
C16 C15 P2 120.1(5) . .
C17 C16 C15 120.2(7) . .
C18 C17 C16 120.2(7) . .
C17 C18 C19 120.9(6) . .
C18 C19 C20 119.7(7) . .
C15 C20 C19 119.8(6) . .
C22 C21 C26 118.2(7) . .
C22 C21 P3 126.1(5) . .
C26 C21 P3 115.7(6) . .
C21 C22 C23 121.0(9) . .
C24 C23 C22 121.1(11) . .
C23 C24 C25 119.0(9) . .
C24 C25 C26 120.0(10) . .
C25 C26 C21 120.3(9) . .
C32 C27 C28 119.6(6) . .
C32 C27 P3 120.0(5) . .
C28 C27 P3 120.4(5) . .
C29 C28 C27 119.6(8) . .
C30 C29 C28 121.6(9) . .
C29 C30 C31 120.0(9) . .
C30 C31 C32 120.7(9) . .
C27 C32 C31 118.5(7) . .
C34 C33 Pt1 178.7(4) . .
C34 C33 Ag1 96.2(3) . .
Pt1 C33 Ag1 82.97(15) . .
C33 C34 C35 175.4(5) . .
C36 C35 C40 120.1(5) . .
C36 C35 C34 121.1(5) . .
C40 C35 C34 118.8(5) . .
C37 C36 C35 119.1(5) . .
O1 C37 C38 114.6(5) . .
O1 C37 C36 123.6(6) . .
C38 C37 C36 121.7(6) . .
O2 C38 C37 120.8(6) . .
O2 C38 C39 120.1(6) . .
C37 C38 C39 118.9(5) . .
O3 C39 C40 124.7(6) . .
O3 C39 C38 115.1(5) . .
C40 C39 C38 120.2(6) . .
C39 C40 C35 120.0(5) . .
N1 C44 C45 177.9(9) . .
C37 O1 C41 116.8(5) . .
C38 O2 C42 114.6(5) . .
C39 O3 C43 117.6(5) . .
O7 Cl1 O4 106.6(8) . .
O7 Cl1 O6 107.5(6) . .
O4 Cl1 O6 107.8(4) . .
O7 Cl1 O5 107.6(5) . .
O4 Cl1 O5 111.3(5) . .
O6 Cl1 O5 115.6(4) . .
C48 O8 C46 126.5(14) . .
O8 C48 C49 120.9(15) . .
C47 C46 O8 123.0(18) . .

loop_
_geom_bond_atom_site_label_1
_geom_bond_atom_site_label_2
_geom_bond_distance
_geom_bond_site_symmetry_2
Pt1 C33 1.999(4) 3_665
Pt1 C33 1.999(4) .
Pt1 P2 2.3055(13) 3_665
Pt1 P2 2.3055(13) .
Pt1 Ag1 3.0774(7) 3_665
Pt1 Ag1 3.0774(7) .
Ag1 P3 2.4316(14) .
Ag1 P1 2.4638(14) .
Ag1 N1 2.473(6) .
Ag1 C33 2.597(4) .
P1 C3 1.811(5) .
P1 C9 1.827(5) .
P1 C1 1.832(4) .
P2 C2 1.817(5) 3_665
P2 C15 1.822(5) .
P2 C1 1.834(4) .
P3 C21 1.817(6) .
P3 C27 1.821(6) .
P3 C2 1.832(4) .
N1 C44 1.109(8) .
C2 P2 1.817(5) 3_665
C3 C8 1.381(7) .
C3 C4 1.385(7) .
C4 C5 1.404(9) .
C5 C6 1.364(11) .
C6 C7 1.345(10) .
C7 C8 1.391(8) .
C9 C14 1.365(7) .
C9 C10 1.368(7) .
C10 C11 1.391(8) .
C11 C12 1.326(10) .
C12 C13 1.354(10) .
C13 C14 1.387(8) .
C15 C20 1.376(7) .
C15 C16 1.389(7) .
C16 C17 1.382(8) .
C17 C18 1.356(9) .
C18 C19 1.367(9) .
C19 C20 1.401(7) .
C21 C22 1.283(10) .
C21 C26 1.379(9) .
C22 C23 1.409(11) .
C23 C24 1.299(14) .
C24 C25 1.341(14) .
C25 C26 1.375(11) .
C27 C32 1.381(9) .
C27 C28 1.389(8) .
C28 C29 1.373(10) .
C29 C30 1.332(12) .
C30 C31 1.372(11) .
C31 C32 1.397(9) .
C33 C34 1.207(6) .
C34 C35 1.444(6) .
C35 C36 1.384(7) .
C35 C40 1.390(7) .
C36 C37 1.381(7) .
C37 O1 1.364(7) .
C37 C38 1.378(8) .
C38 O2 1.370(6) .
C38 C39 1.389(8) .
C39 O3 1.364(7) .
C39 C40 1.383(7) .
C41 O1 1.420(9) .
C42 O2 1.395(8) .
C43 O3 1.398(9) .
C44 C45 1.437(10) .
Cl1 O7 1.288(7) .
Cl1 O4 1.311(7) .
Cl1 O6 1.379(5) .
Cl1 O5 1.398(5) .
O8 C48 1.312(16) .
O8 C46 1.356(18) .
C49 C48 1.427(17) .
C47 C46 1.315(18) .
